data_4071395
loop_
_publ_author_name
'Randoll, S\"oren'
'Jones, Peter G.'
'Tamm, Matthias'

_publ_section_title
;
 Chromium Complexes with Me2Si-Bridged Cyclopentadienyl-imidazolin-2-imine
 Ligands: Synthesis, Structure, and Use in Ethylene Polymerization
 Catalysis
;
_journal_issue 13
_journal_name_full Organometallics
_journal_page_first 3232
_journal_paper_doi 10.1021/om800145z
_journal_volume 27
_journal_year 2008
_chemical_formula_sum 'C22 H38 Cl2 Cr N3 Si'
_chemical_formula_weight 495.54
_chemical_name_systematic
; 
 ? 
;
_space_group_IT_number 14
_symmetry_cell_setting monoclinic
_symmetry_space_group_name_Hall '-P 2ybc'
_symmetry_space_group_name_H-M 'P 1 21/c 1'
_atom_sites_solution_hydrogens geom
_atom_sites_solution_primary direct
_atom_sites_solution_secondary difmap
_audit_creation_method SHELXL-97
_cell_angle_alpha 90.00
_cell_angle_beta 96.069(3)
_cell_angle_gamma 90.00
_cell_formula_units_Z 4
_cell_length_a 17.1117(18)
_cell_length_b 8.9247(10)
_cell_length_c 16.6329(18)
_cell_measurement_reflns_used 6972
_cell_measurement_temperature 133(2)
_cell_measurement_theta_max 30.50
_cell_measurement_theta_min 2.46
_cell_volume 2525.9(5)
_computing_cell_refinement 'Bruker SAINT'
_computing_data_collection 'Bruker SMART'
_computing_data_reduction 'Bruker SAINT'
_computing_molecular_graphics 'Siemens XP'
_computing_publication_material SHELXL-97
_computing_structure_refinement 'SHELXL-97 (Sheldrick, 1997)'
_computing_structure_solution 'SHELXS-97 (Sheldrick, 1990)'
_diffrn_ambient_temperature 133(2)
_diffrn_detector_area_resol_mean 8.192
_diffrn_measured_fraction_theta_full 0.999
_diffrn_measured_fraction_theta_max 0.999
_diffrn_measurement_device_type 'Bruker SMART 1000 CCD'
_diffrn_measurement_method '\w- & \f-scan'
_diffrn_radiation_monochromator graphite
_diffrn_radiation_source 'fine-focus sealed tube'
_diffrn_radiation_type MoK\a
_diffrn_radiation_wavelength 0.71073
_diffrn_reflns_av_R_equivalents 0.0288
_diffrn_reflns_av_sigmaI/netI 0.0214
_diffrn_reflns_limit_h_max 24
_diffrn_reflns_limit_h_min -24
_diffrn_reflns_limit_k_max 12
_diffrn_reflns_limit_k_min -12
_diffrn_reflns_limit_l_max 23
_diffrn_reflns_limit_l_min -23
_diffrn_reflns_number 50767
_diffrn_reflns_theta_full 30.00
_diffrn_reflns_theta_max 30.53
_diffrn_reflns_theta_min 1.20
_exptl_absorpt_coefficient_mu 0.726
_exptl_absorpt_correction_T_max 0.8394
_exptl_absorpt_correction_T_min 0.7538
_exptl_absorpt_correction_type multi-scan
_exptl_absorpt_process_details SADABS
_exptl_crystal_colour blue
_exptl_crystal_density_diffrn 1.303
_exptl_crystal_density_meas ?
_exptl_crystal_density_method 'not measured'
_exptl_crystal_description Fragment
_exptl_crystal_F_000 1052
_exptl_crystal_size_max 0.48
_exptl_crystal_size_mid 0.37
_exptl_crystal_size_min 0.25
_refine_diff_density_max 0.480
_refine_diff_density_min -0.285
_refine_diff_density_rms 0.063
_refine_ls_extinction_method none
_refine_ls_goodness_of_fit_ref 1.050
_refine_ls_hydrogen_treatment 'rigid methyls, others riding'
_refine_ls_matrix_type full
_refine_ls_number_parameters 274
_refine_ls_number_reflns 7710
_refine_ls_number_restraints 0
_refine_ls_restrained_S_all 1.050
_refine_ls_R_factor_all 0.0424
_refine_ls_R_factor_gt 0.0298
_refine_ls_shift/su_max 0.003
_refine_ls_shift/su_mean 0.000
_refine_ls_structure_factor_coef Fsqd
_refine_ls_weighting_details 'calc w=1/[\s^2^(Fo^2^)+(0.0367P)^2^+1.3004P] where P=(Fo^2^+2Fc^2^)/3'
_refine_ls_weighting_scheme calc
_refine_ls_wR_factor_gt 0.0728
_refine_ls_wR_factor_ref 0.0803
_reflns_number_gt 6315
_reflns_number_total 7710
_reflns_threshold_expression >2sigma(I)
_cod_data_source_file om800145z-file001.cif
_cod_data_source_block sran13d
_cod_depositor_comments
;
The following automatic conversions were performed:

'_symmetry_cell_setting' value 'Monoclinic' changed to 'monoclinic'
according to /home/saulius/struct/CIF-dictionaries/cif_core.dic
dictionary named 'cif_core.dic' version 2.4.1 from 2010-06-29.

Automatic conversion script
Id: cif_fix_values 1715 2011-07-08 13:25:40Z adriana 

The following automatic conversions were performed:

'_exptl_crystal_density_meas' value 'not measured' was changed to '?'
- the value is perceived as not measured.

Automatic conversion script
Id: cif_fix_values 3008 2015-01-20 13:52:24Z robertas 
;
_cod_original_sg_symbol_H-M 'P 21/c'
_cod_database_code 4071395

loop_
_symmetry_equiv_pos_as_xyz
'x, y, z'
'-x, y+1/2, -z+1/2'
'-x, -y, -z'
'x, -y-1/2, z-1/2'

loop_
_atom_site_label
_atom_site_type_symbol
_atom_site_fract_x
_atom_site_fract_y
_atom_site_fract_z
_atom_site_U_iso_or_equiv
_atom_site_adp_type
_atom_site_occupancy
_atom_site_symmetry_multiplicity
_atom_site_calc_flag
_atom_site_refinement_flags
Cr Cr 0.793783(11) -0.02441(2) 0.551280(12) 0.01429(5) Uani 1 1 d .
Si Si 0.82598(2) 0.17123(4) 0.41858(2) 0.01769(8) Uani 1 1 d .
Cl2 Cl 0.72893(2) -0.24858(4) 0.53197(2) 0.02411(8) Uani 1 1 d .
Cl1 Cl 0.727288(19) 0.06915(4) 0.65523(2) 0.02386(8) Uani 1 1 d .
N1 N 0.74339(6) 0.08568(12) 0.44795(6) 0.0150(2) Uani 1 1 d .
N2 N 0.60618(6) 0.15136(12) 0.44321(6) 0.0152(2) Uani 1 1 d .
N3 N 0.63804(6) -0.00812(12) 0.35220(6) 0.0170(2) Uani 1 1 d .
C1 C 0.66811(7) 0.07760(14) 0.41600(7) 0.0147(2) Uani 1 1 d .
C2 C 0.53678(7) 0.11203(15) 0.39532(8) 0.0186(2) Uani 1 1 d .
C3 C 0.55665(8) 0.01405(16) 0.33878(8) 0.0197(3) Uani 1 1 d .
C4 C 0.61808(8) 0.27721(15) 0.50096(8) 0.0190(2) Uani 1 1 d .
H4 H 0.6736 0.2712 0.5265 0.023 Uiso 1 1 calc R
C5 C 0.56529(9) 0.26746(18) 0.56885(9) 0.0268(3) Uani 1 1 d .
H5A H 0.5113 0.2933 0.5479 0.040 Uiso 1 1 calc R
H5B H 0.5840 0.3375 0.6120 0.040 Uiso 1 1 calc R
H5C H 0.5665 0.1652 0.5904 0.040 Uiso 1 1 calc R
C6 C 0.60966(10) 0.42566(16) 0.45495(11) 0.0302(3) Uani 1 1 d .
H6A H 0.6437 0.4247 0.4111 0.045 Uiso 1 1 calc R
H6B H 0.6251 0.5084 0.4920 0.045 Uiso 1 1 calc R
H6C H 0.5549 0.4390 0.4323 0.045 Uiso 1 1 calc R
C7 C 0.45713(8) 0.16543(17) 0.41094(9) 0.0255(3) Uani 1 1 d .
H7A H 0.4179 0.1278 0.3685 0.038 Uiso 1 1 calc R
H7B H 0.4563 0.2752 0.4109 0.038 Uiso 1 1 calc R
H7C H 0.4449 0.1283 0.4636 0.038 Uiso 1 1 calc R
C8 C 0.50399(9) -0.0569(2) 0.27183(9) 0.0300(3) Uani 1 1 d .
H8A H 0.4493 -0.0292 0.2770 0.045 Uiso 1 1 calc R
H8B H 0.5095 -0.1661 0.2750 0.045 Uiso 1 1 calc R
H8C H 0.5187 -0.0219 0.2196 0.045 Uiso 1 1 calc R
C9 C 0.68751(8) -0.10752(16) 0.30768(8) 0.0225(3) Uani 1 1 d .
H9 H 0.7425 -0.0972 0.3342 0.027 Uiso 1 1 calc R
C10 C 0.68876(10) -0.0565(2) 0.22043(9) 0.0340(4) Uani 1 1 d .
H10A H 0.6380 -0.0789 0.1898 0.051 Uiso 1 1 calc R
H10B H 0.7306 -0.1093 0.1961 0.051 Uiso 1 1 calc R
H10C H 0.6984 0.0517 0.2192 0.051 Uiso 1 1 calc R
C11 C 0.66520(11) -0.27175(18) 0.31503(11) 0.0360(4) Uani 1 1 d .
H11A H 0.6652 -0.2980 0.3722 0.054 Uiso 1 1 calc R
H11B H 0.7034 -0.3345 0.2907 0.054 Uiso 1 1 calc R
H11C H 0.6127 -0.2885 0.2869 0.054 Uiso 1 1 calc R
C12 C 0.82421(10) 0.37978(17) 0.42695(11) 0.0312(3) Uani 1 1 d .
H12A H 0.7907 0.4215 0.3809 0.047 Uiso 1 1 calc R
H12B H 0.8777 0.4190 0.4269 0.047 Uiso 1 1 calc R
H12C H 0.8033 0.4083 0.4774 0.047 Uiso 1 1 calc R
C13 C 0.85227(9) 0.1358(2) 0.31416(9) 0.0298(3) Uani 1 1 d .
H13A H 0.8483 0.0283 0.3024 0.045 Uiso 1 1 calc R
H13B H 0.9062 0.1695 0.3101 0.045 Uiso 1 1 calc R
H13C H 0.8161 0.1909 0.2752 0.045 Uiso 1 1 calc R
C14 C 0.89340(7) 0.07275(15) 0.49842(8) 0.0174(2) Uani 1 1 d .
C15 C 0.90076(7) 0.11612(15) 0.58211(8) 0.0188(2) Uani 1 1 d .
C16 C 0.91289(8) -0.01459(16) 0.63096(8) 0.0216(3) Uani 1 1 d .
C17 C 0.91430(8) -0.13988(16) 0.57894(9) 0.0218(3) Uani 1 1 d .
C18 C 0.90207(7) -0.08866(15) 0.49769(8) 0.0189(2) Uani 1 1 d .
C19 C 0.89791(9) 0.27368(17) 0.61432(9) 0.0259(3) Uani 1 1 d .
H19A H 0.8438 0.2986 0.6234 0.039 Uiso 1 1 calc R
H19B H 0.9163 0.3437 0.5750 0.039 Uiso 1 1 calc R
H19C H 0.9318 0.2811 0.6655 0.039 Uiso 1 1 calc R
C20 C 0.92399(10) -0.0170(2) 0.72178(9) 0.0317(3) Uani 1 1 d .
H20A H 0.9138 -0.1182 0.7410 0.048 Uiso 1 1 calc R
H20B H 0.8874 0.0537 0.7429 0.048 Uiso 1 1 calc R
H20C H 0.9781 0.0120 0.7407 0.048 Uiso 1 1 calc R
C21 C 0.92632(10) -0.30098(18) 0.60390(11) 0.0328(3) Uani 1 1 d .
H21A H 0.9788 -0.3337 0.5927 0.049 Uiso 1 1 calc R
H21B H 0.8865 -0.3635 0.5734 0.049 Uiso 1 1 calc R
H21C H 0.9215 -0.3107 0.6619 0.049 Uiso 1 1 calc R
C22 C 0.89981(9) -0.18992(17) 0.42524(9) 0.0253(3) Uani 1 1 d .
H22A H 0.9354 -0.2748 0.4376 0.038 Uiso 1 1 calc R
H22B H 0.9164 -0.1339 0.3793 0.038 Uiso 1 1 calc R
H22C H 0.8462 -0.2271 0.4116 0.038 Uiso 1 1 calc R

loop_
_atom_site_aniso_label
_atom_site_aniso_U_11
_atom_site_aniso_U_22
_atom_site_aniso_U_33
_atom_site_aniso_U_23
_atom_site_aniso_U_13
_atom_site_aniso_U_12
Cr 0.01129(9) 0.01606(10) 0.01538(10) 0.00033(7) 0.00074(7) -0.00052(7)
Si 0.01703(17) 0.01758(17) 0.01912(17) 0.00079(13) 0.00496(13) -0.00277(13)
Cl2 0.02233(16) 0.01974(15) 0.03017(17) 0.00154(13) 0.00234(12) -0.00652(12)
Cl1 0.02050(15) 0.03265(18) 0.01913(15) -0.00089(13) 0.00529(11) 0.00233(12)
N1 0.0135(5) 0.0159(5) 0.0157(5) -0.0001(4) 0.0014(4) -0.0007(4)
N2 0.0133(5) 0.0140(5) 0.0180(5) -0.0006(4) -0.0007(4) -0.0003(4)
N3 0.0177(5) 0.0181(5) 0.0147(5) -0.0016(4) -0.0005(4) -0.0010(4)
C1 0.0169(6) 0.0131(5) 0.0141(5) 0.0017(4) 0.0018(4) -0.0011(4)
C2 0.0151(6) 0.0196(6) 0.0203(6) 0.0029(5) -0.0023(4) -0.0010(4)
C3 0.0180(6) 0.0227(6) 0.0173(6) 0.0012(5) -0.0028(4) -0.0024(5)
C4 0.0177(6) 0.0151(6) 0.0238(6) -0.0044(5) -0.0003(5) 0.0005(4)
C5 0.0235(7) 0.0302(8) 0.0272(7) -0.0083(6) 0.0051(5) 0.0039(6)
C6 0.0293(8) 0.0153(6) 0.0454(9) 0.0009(6) 0.0016(7) -0.0001(5)
C7 0.0157(6) 0.0274(7) 0.0323(7) 0.0003(6) -0.0023(5) 0.0012(5)
C8 0.0260(7) 0.0388(9) 0.0237(7) -0.0061(6) -0.0052(6) -0.0056(6)
C9 0.0244(7) 0.0236(7) 0.0192(6) -0.0061(5) 0.0013(5) 0.0023(5)
C10 0.0374(9) 0.0469(10) 0.0184(7) -0.0060(7) 0.0058(6) -0.0014(7)
C11 0.0476(10) 0.0223(8) 0.0363(9) -0.0075(6) -0.0040(7) 0.0024(7)
C12 0.0291(8) 0.0207(7) 0.0442(9) 0.0041(6) 0.0060(7) -0.0033(6)
C13 0.0293(8) 0.0401(9) 0.0213(7) 0.0027(6) 0.0090(6) -0.0057(6)
C14 0.0113(5) 0.0189(6) 0.0224(6) -0.0036(5) 0.0041(4) -0.0023(4)
C15 0.0127(5) 0.0207(6) 0.0228(6) -0.0046(5) 0.0007(4) -0.0021(4)
C16 0.0145(6) 0.0262(7) 0.0230(6) -0.0028(5) -0.0037(5) 0.0010(5)
C17 0.0141(6) 0.0209(7) 0.0293(7) -0.0002(5) -0.0026(5) 0.0029(5)
C18 0.0120(5) 0.0192(6) 0.0255(6) -0.0050(5) 0.0024(5) 0.0001(4)
C19 0.0264(7) 0.0231(7) 0.0283(7) -0.0106(6) 0.0039(5) -0.0036(5)
C20 0.0305(8) 0.0384(9) 0.0239(7) 0.0003(6) -0.0076(6) 0.0042(7)
C21 0.0298(8) 0.0236(7) 0.0429(9) 0.0037(7) -0.0063(7) 0.0071(6)
C22 0.0224(7) 0.0233(7) 0.0307(7) -0.0093(6) 0.0048(5) 0.0015(5)

loop_
_atom_type_symbol
_atom_type_description
_atom_type_scat_dispersion_real
_atom_type_scat_dispersion_imag
_atom_type_scat_source
C C 0.0033 0.0016 'International Tables Vol C Tables 4.2.6.8 and 6.1.1.4'
H H 0.0000 0.0000 'International Tables Vol C Tables 4.2.6.8 and 6.1.1.4'
N N 0.0061 0.0033 'International Tables Vol C Tables 4.2.6.8 and 6.1.1.4'
Si Si 0.0817 0.0704 'International Tables Vol C Tables 4.2.6.8 and 6.1.1.4'
Cl Cl 0.1484 0.1585 'International Tables Vol C Tables 4.2.6.8 and 6.1.1.4'
Cr Cr 0.3209 0.6236 'International Tables Vol C Tables 4.2.6.8 and 6.1.1.4'

loop_
_geom_angle_atom_site_label_1
_geom_angle_atom_site_label_2
_geom_angle_atom_site_label_3
_geom_angle
N1 Cr C14 75.70(5)
N1 Cr C18 94.64(5)
C14 Cr C18 38.48(5)
N1 Cr C15 100.49(5)
C14 Cr C15 38.00(5)
C18 Cr C15 62.46(5)
N1 Cr Cl2 98.26(3)
C14 Cr Cl2 132.70(4)
C18 Cr Cl2 97.51(4)
C15 Cr Cl2 153.45(4)
N1 Cr C17 131.11(5)
C14 Cr C17 62.44(5)
C18 Cr C17 36.55(5)
C15 Cr C17 60.76(5)
Cl2 Cr C17 92.71(4)
N1 Cr C16 135.81(5)
C14 Cr C16 62.38(5)
C18 Cr C16 61.07(5)
C15 Cr C16 36.47(5)
Cl2 Cr C16 119.83(4)
C17 Cr C16 35.69(5)
N1 Cr Cl1 104.58(3)
C14 Cr Cl1 128.53(4)
C18 Cr Cl1 152.74(4)
C15 Cr Cl1 94.66(4)
Cl2 Cr Cl1 98.621(16)
C17 Cr Cl1 120.65(4)
C16 Cr Cl1 91.79(4)
N1 Si C13 118.33(6)
N1 Si C12 113.62(6)
C13 Si C12 104.23(8)
N1 Si C14 93.04(5)
C13 Si C14 112.78(7)
C12 Si C14 115.24(7)
C1 N1 Si 133.91(9)
C1 N1 Cr 126.64(8)
Si N1 Cr 99.35(5)
C1 N2 C2 109.35(11)
C1 N2 C4 121.58(10)
C2 N2 C4 127.55(11)
C1 N3 C3 109.37(11)
C1 N3 C9 122.51(11)
C3 N3 C9 128.12(11)
N1 C1 N3 127.25(11)
N1 C1 N2 126.09(11)
N3 C1 N2 106.63(11)
C3 C2 N2 107.24(11)
C3 C2 C7 128.93(12)
N2 C2 C7 123.72(12)
C2 C3 N3 107.40(11)
C2 C3 C8 127.90(13)
N3 C3 C8 124.68(13)
N2 C4 C5 112.78(11)
N2 C4 C6 109.51(11)
C5 C4 C6 112.90(12)
N3 C9 C11 112.08(13)
N3 C9 C10 111.36(12)
C11 C9 C10 113.15(13)
C15 C14 C18 106.10(12)
C15 C14 Si 122.81(10)
C18 C14 Si 120.95(10)
C15 C14 Cr 73.06(7)
C18 C14 Cr 72.11(7)
Si C14 Cr 91.33(5)
C16 C15 C14 108.93(12)
C16 C15 C19 124.72(12)
C14 C15 C19 126.34(13)
C16 C15 Cr 74.78(8)
C14 C15 Cr 68.94(7)
C19 C15 Cr 123.30(9)
C17 C16 C15 108.01(12)
C17 C16 C20 126.49(14)
C15 C16 C20 125.49(13)
C17 C16 Cr 71.99(8)
C15 C16 Cr 68.75(7)
C20 C16 Cr 125.86(10)
C16 C17 C18 108.47(12)
C16 C17 C21 126.64(14)
C18 C17 C21 124.89(13)
C16 C17 Cr 72.33(8)
C18 C17 Cr 68.16(7)
C21 C17 Cr 125.09(10)
C17 C18 C14 108.48(12)
C17 C18 C22 123.89(13)
C14 C18 C22 127.63(13)
C17 C18 Cr 75.29(8)
C14 C18 Cr 69.41(7)
C22 C18 Cr 121.77(9)

loop_
_geom_bond_atom_site_label_1
_geom_bond_atom_site_label_2
_geom_bond_distance
Cr N1 2.0855(11)
Cr C14 2.1789(12)
Cr C18 2.2149(13)
Cr C15 2.2334(13)
Cr Cl2 2.2939(4)
Cr C17 2.3078(13)
Cr C16 2.3123(13)
Cr Cl1 2.3233(4)
Si N1 1.7218(11)
Si C13 1.8666(15)
Si C12 1.8669(16)
Si C14 1.8823(14)
N1 C1 1.3425(16)
N2 C1 1.3648(16)
N2 C2 1.4029(16)
N2 C4 1.4779(16)
N3 C1 1.3641(16)
N3 C3 1.4010(17)
N3 C9 1.4779(17)
C2 C3 1.3536(19)
C2 C7 1.4923(19)
C3 C8 1.4969(19)
C4 C5 1.521(2)
C4 C6 1.529(2)
C9 C11 1.523(2)
C9 C10 1.523(2)
C14 C15 1.4375(18)
C14 C18 1.4483(19)
C15 C16 1.424(2)
C15 C19 1.5074(19)
C16 C17 1.416(2)
C16 C20 1.503(2)
C17 C18 1.421(2)
C17 C21 1.505(2)
C18 C22 1.5036(19)

loop_
_geom_torsion_atom_site_label_1
_geom_torsion_atom_site_label_2
_geom_torsion_atom_site_label_3
_geom_torsion_atom_site_label_4
_geom_torsion
C13 Si N1 C1 -51.94(15)
C12 Si N1 C1 70.78(14)
C14 Si N1 C1 -169.92(13)
C13 Si N1 Cr 124.39(7)
C12 Si N1 Cr -112.89(7)
C14 Si N1 Cr 6.41(6)
C14 Cr N1 C1 171.00(11)
C18 Cr N1 C1 137.23(11)
C15 Cr N1 C1 -159.95(10)
Cl2 Cr N1 C1 38.93(11)
C17 Cr N1 C1 139.89(10)
C16 Cr N1 C1 -170.56(10)
Cl1 Cr N1 C1 -62.28(11)
C14 Cr N1 Si -5.70(5)
C18 Cr N1 Si -39.48(6)
C15 Cr N1 Si 23.34(6)
Cl2 Cr N1 Si -137.78(4)
C17 Cr N1 Si -36.81(8)
C16 Cr N1 Si 12.73(9)
Cl1 Cr N1 Si 121.02(4)
Si N1 C1 N3 76.04(18)
Cr N1 C1 N3 -99.45(14)
Si N1 C1 N2 -106.05(15)
Cr N1 C1 N2 78.46(15)
C3 N3 C1 N1 179.07(12)
C9 N3 C1 N1 -0.4(2)
C3 N3 C1 N2 0.83(14)
C9 N3 C1 N2 -178.60(11)
C2 N2 C1 N1 -178.76(12)
C4 N2 C1 N1 14.32(19)
C2 N2 C1 N3 -0.50(14)
C4 N2 C1 N3 -167.41(11)
C1 N2 C2 C3 -0.03(15)
C4 N2 C2 C3 165.89(12)
C1 N2 C2 C7 176.45(12)
C4 N2 C2 C7 -17.6(2)
N2 C2 C3 N3 0.53(15)
C7 C2 C3 N3 -175.71(13)
N2 C2 C3 C8 -177.86(14)
C7 C2 C3 C8 5.9(2)
C1 N3 C3 C2 -0.86(15)
C9 N3 C3 C2 178.52(13)
C1 N3 C3 C8 177.59(13)
C9 N3 C3 C8 -3.0(2)
C1 N2 C4 C5 -135.32(12)
C2 N2 C4 C5 60.30(17)
C1 N2 C4 C6 98.05(14)
C2 N2 C4 C6 -66.32(16)
C1 N3 C9 C11 116.82(14)
C3 N3 C9 C11 -62.49(18)
C1 N3 C9 C10 -115.29(14)
C3 N3 C9 C10 65.40(18)
N1 Si C14 C15 -76.67(11)
C13 Si C14 C15 160.80(11)
C12 Si C14 C15 41.28(13)
N1 Si C14 C18 63.80(11)
C13 Si C14 C18 -58.73(12)
C12 Si C14 C18 -178.25(10)
N1 Si C14 Cr -6.05(5)
C13 Si C14 Cr -128.58(6)
C12 Si C14 Cr 111.90(7)
N1 Cr C14 C15 129.17(8)
C18 Cr C14 C15 -113.77(11)
Cl2 Cr C14 C15 -142.75(7)
C17 Cr C14 C15 -76.88(8)
C16 Cr C14 C15 -36.43(8)
Cl1 Cr C14 C15 31.75(9)
N1 Cr C14 C18 -117.06(8)
C15 Cr C14 C18 113.77(11)
Cl2 Cr C14 C18 -28.98(10)
C17 Cr C14 C18 36.89(8)
C16 Cr C14 C18 77.34(8)
Cl1 Cr C14 C18 145.53(6)
N1 Cr C14 Si 5.15(5)
C18 Cr C14 Si 122.21(9)
C15 Cr C14 Si -124.02(10)
Cl2 Cr C14 Si 93.23(5)
C17 Cr C14 Si 159.10(7)
C16 Cr C14 Si -160.45(7)
Cl1 Cr C14 Si -92.26(5)
C18 C14 C15 C16 -0.45(14)
Si C14 C15 C16 144.93(10)
Cr C14 C15 C16 64.57(9)
C18 C14 C15 C19 178.42(12)
Si C14 C15 C19 -36.20(18)
Cr C14 C15 C19 -116.56(13)
C18 C14 C15 Cr -65.02(8)
Si C14 C15 Cr 80.35(9)
N1 Cr C15 C16 -167.53(8)
C14 Cr C15 C16 -117.71(11)
C18 Cr C15 C16 -77.75(9)
Cl2 Cr C15 C16 -33.29(13)
C17 Cr C15 C16 -36.03(8)
Cl1 Cr C15 C16 86.69(8)
N1 Cr C15 C14 -49.82(8)
C18 Cr C15 C14 39.96(8)
Cl2 Cr C15 C14 84.41(11)
C17 Cr C15 C14 81.68(8)
C16 Cr C15 C14 117.71(11)
Cl1 Cr C15 C14 -155.60(7)
N1 Cr C15 C19 70.63(12)
C14 Cr C15 C19 120.45(15)
C18 Cr C15 C19 160.41(13)
Cl2 Cr C15 C19 -155.14(9)
C17 Cr C15 C19 -157.87(13)
C16 Cr C15 C19 -121.84(15)
Cl1 Cr C15 C19 -35.15(11)
C14 C15 C16 C17 0.76(15)
C19 C15 C16 C17 -178.13(12)
Cr C15 C16 C17 61.62(9)
C14 C15 C16 C20 179.49(13)
C19 C15 C16 C20 0.6(2)
Cr C15 C16 C20 -119.65(14)
C14 C15 C16 Cr -60.86(9)
C19 C15 C16 Cr 120.25(13)
N1 Cr C16 C17 -100.65(10)
C14 Cr C16 C17 -80.41(9)
C18 Cr C16 C17 -36.49(8)
C15 Cr C16 C17 -118.38(12)
Cl2 Cr C16 C17 45.19(9)
Cl1 Cr C16 C17 146.19(8)
N1 Cr C16 C15 17.73(11)
C14 Cr C16 C15 37.96(8)
C18 Cr C16 C15 81.89(9)
Cl2 Cr C16 C15 163.57(7)
C17 Cr C16 C15 118.38(12)
Cl1 Cr C16 C15 -95.43(8)
N1 Cr C16 C20 136.91(12)
C14 Cr C16 C20 157.14(15)
C18 Cr C16 C20 -158.94(15)
C15 Cr C16 C20 119.17(16)
Cl2 Cr C16 C20 -77.25(13)
C17 Cr C16 C20 -122.45(17)
Cl1 Cr C16 C20 23.74(13)
C15 C16 C17 C18 -0.77(15)
C20 C16 C17 C18 -179.49(13)
Cr C16 C17 C18 58.80(9)
C15 C16 C17 C21 179.43(13)
C20 C16 C17 C21 0.7(2)
Cr C16 C17 C21 -121.00(14)
C15 C16 C17 Cr -59.57(9)
C20 C16 C17 Cr 121.71(15)
N1 Cr C17 C16 114.61(9)
C14 Cr C17 C16 80.22(9)
C18 Cr C17 C16 119.07(12)
C15 Cr C17 C16 36.82(8)
Cl2 Cr C17 C16 -141.96(8)
Cl1 Cr C17 C16 -40.28(9)
N1 Cr C17 C18 -4.46(10)
C14 Cr C17 C18 -38.85(8)
C15 Cr C17 C18 -82.25(9)
Cl2 Cr C17 C18 98.97(8)
C16 Cr C17 C18 -119.07(12)
Cl1 Cr C17 C18 -159.34(7)
N1 Cr C17 C21 -122.60(12)
C14 Cr C17 C21 -156.99(14)
C18 Cr C17 C21 -118.14(16)
C15 Cr C17 C21 159.61(15)
Cl2 Cr C17 C21 -19.17(13)
C16 Cr C17 C21 122.79(17)
Cl1 Cr C17 C21 82.52(13)
C16 C17 C18 C14 0.49(15)
C21 C17 C18 C14 -179.71(13)
Cr C17 C18 C14 61.90(8)
C16 C17 C18 C22 179.96(12)
C21 C17 C18 C22 -0.2(2)
Cr C17 C18 C22 -118.64(13)
C16 C17 C18 Cr -61.40(10)
C21 C17 C18 Cr 118.40(14)
C15 C14 C18 C17 -0.02(14)
Si C14 C18 C17 -146.19(10)
Cr C14 C18 C17 -65.69(9)
C15 C14 C18 C22 -179.46(12)
Si C14 C18 C22 34.37(18)
Cr C14 C18 C22 114.87(13)
C15 C14 C18 Cr 65.67(8)
Si C14 C18 Cr -80.49(8)
N1 Cr C18 C17 176.63(8)
C14 Cr C18 C17 116.66(11)
C15 Cr C18 C17 77.21(9)
Cl2 Cr C18 C17 -84.39(8)
C16 Cr C18 C17 35.63(8)
Cl1 Cr C18 C17 41.49(13)
N1 Cr C18 C14 59.97(8)
C15 Cr C18 C14 -39.46(8)
Cl2 Cr C18 C14 158.95(7)
C17 Cr C18 C14 -116.66(11)
C16 Cr C18 C14 -81.03(8)
Cl1 Cr C18 C14 -75.17(11)
N1 Cr C18 C22 -62.35(12)
C14 Cr C18 C22 -122.31(15)
C15 Cr C18 C22 -161.77(13)
Cl2 Cr C18 C22 36.64(12)
C17 Cr C18 C22 121.03(15)
C16 Cr C18 C22 156.66(13)
Cl1 Cr C18 C22 162.52(8)
